data_1518956
loop_
_publ_author_name
'Zheng, Jun'
'Wu, Mingyan'
'Jiang, Feilong'
'Su, Weiping'
'Hong, Maochun'

_publ_section_title
;
 Stable porphyrin Zr and Hf metal--organic frameworks featuring 2.5 nm
 cages: high surface areas, SCSC transformations and catalyses
;
_journal_issue 6
_journal_name_full 'Chem. Sci.'
_journal_page_first 3466
_journal_paper_doi 10.1039/C5SC00213C
_journal_volume 6
_journal_year 2015
_chemical_formula_sum 'C216 H130 N12 O32 Zr6'
_chemical_formula_weight 3952.63
_chemical_name_systematic
;
 ?
;
_space_group_crystal_system cubic
_space_group_IT_number 221
_space_group_name_Hall '-P 4 2 3'
_space_group_name_H-M_alt 'P m -3 m'
_symmetry_space_group_name_Hall '-P 4 2 3'
_symmetry_space_group_name_H-M 'P m -3 m'
_atom_sites_solution_hydrogens geom
_audit_creation_method SHELXL-2013
_audit_update_record
;
2015-01-13 deposited with the CCDC.
2015-03-31 downloaded from the CCDC.
;
_cell_angle_alpha 90
_cell_angle_beta 90
_cell_angle_gamma 90
_cell_formula_units_Z 1
_cell_length_a 25.43760(10)
_cell_length_b 25.43760(10)
_cell_length_c 25.43760(10)
_cell_measurement_reflns_used 12119
_cell_measurement_temperature 293.00(10)
_cell_measurement_theta_max 73.4480
_cell_measurement_theta_min 3.8720
_cell_volume 16459.95(11)
_computing_structure_refinement 'SHELXL-2013 (Sheldrick, 2013)'
_diffrn_ambient_temperature 293.00(10)
_diffrn_detector_area_resol_mean 10.5594
_diffrn_measured_fraction_theta_full 0.999
_diffrn_measured_fraction_theta_max 0.990
_diffrn_measurement_device_type 'SuperNova, Dual, Cu at zero, Atlas'
_diffrn_measurement_method '\w scans'
_diffrn_radiation_type CuK\a
_diffrn_radiation_wavelength 1.54184
_diffrn_reflns_av_unetI/netI 0.0204
_diffrn_reflns_Laue_measured_fraction_full 0.999
_diffrn_reflns_Laue_measured_fraction_max 0.990
_diffrn_reflns_limit_h_max 31
_diffrn_reflns_limit_h_min -13
_diffrn_reflns_limit_k_max 22
_diffrn_reflns_limit_k_min -30
_diffrn_reflns_limit_l_max 31
_diffrn_reflns_limit_l_min -21
_diffrn_reflns_number 23307
_diffrn_reflns_point_group_measured_fraction_full 0.999
_diffrn_reflns_point_group_measured_fraction_max 0.990
_diffrn_reflns_theta_full 67.684
_diffrn_reflns_theta_max 73.506
_diffrn_reflns_theta_min 3.886
_exptl_absorpt_coefficient_mu 0.930
_exptl_absorpt_correction_T_max 1.00000
_exptl_absorpt_correction_T_min 0.13675
_exptl_absorpt_correction_type multi-scan
_exptl_absorpt_process_details
;
CrysAlisPro, Agilent Technologies,
Version 1.171.37.33 (release 27-03-2014 CrysAlis171 .NET)
(compiled Mar 27 2014,17:12:48)
Empirical absorption correction using spherical harmonics,
 implemented in SCALE3 ABSPACK scaling algorithm.
;
_exptl_crystal_colour dark
_exptl_crystal_density_diffrn 0.399
_exptl_crystal_description cubic
_exptl_crystal_F_000 2006
_exptl_crystal_size_max 0.12
_exptl_crystal_size_mid 0.12
_exptl_crystal_size_min 0.12
_platon_squeeze_details
;
;
_refine_diff_density_max 0.923
_refine_diff_density_min -0.858
_refine_diff_density_rms 0.074
_refine_ls_extinction_method none
_refine_ls_goodness_of_fit_ref 1.065
_refine_ls_hydrogen_treatment constr
_refine_ls_matrix_type full
_refine_ls_number_parameters 83
_refine_ls_number_reflns 3233
_refine_ls_number_restraints 66
_refine_ls_restrained_S_all 1.312
_refine_ls_R_factor_all 0.0596
_refine_ls_R_factor_gt 0.0563
_refine_ls_shift/su_max 0.000
_refine_ls_shift/su_mean 0.000
_refine_ls_structure_factor_coef Fsqd
_refine_ls_weighting_details 'w=1/[\s^2^(Fo^2^)+(0.1315P)^2^] where P=(Fo^2^+2Fc^2^)/3'
_refine_ls_weighting_scheme calc
_refine_ls_wR_factor_gt 0.1595
_refine_ls_wR_factor_ref 0.1637
_reflns_Friedel_coverage 0.000
_reflns_number_gt 2798
_reflns_number_total 3233
_reflns_threshold_expression 'I > 2\s(I)'
_cod_data_source_file c5sc00213c2.cif
_cod_data_source_block 1
_cod_depositor_comments 'Adding full bibliography for 1518956--1518959.cif.'
_cod_original_cell_volume 16459.95(19)
_cod_database_code 1518956
_shelx_space_group_comment
;
The symmetry employed for this shelxl refinement is uniquely defined
by the following loop, which should always be used as a source of
symmetry information in preference to the above space-group names.
They are only intended as comments.
;
_shelxl_version_number 2013-4

loop_
_space_group_symop_operation_xyz
'x, y, z'
'-y, x, z'
'-x, -y, z'
'y, -x, z'
'x, -z, y'
'x, -y, -z'
'x, z, -y'
'z, y, -x'
'-x, y, -z'
'-z, y, x'
'z, x, y'
'y, z, x'
'-y, -z, x'
'z, -x, -y'
'-y, z, -x'
'-z, -x, y'
'-z, x, -y'
'y, -z, -x'
'y, x, -z'
'-y, -x, -z'
'-x, z, y'
'-x, -z, -y'
'z, -y, x'
'-z, -y, -x'
'-x, -y, -z'
'y, -x, -z'
'x, y, -z'
'-y, x, -z'
'-x, z, -y'
'-x, y, z'
'-x, -z, y'
'-z, -y, x'
'x, -y, z'
'z, -y, -x'
'-z, -x, -y'
'-y, -z, -x'
'y, z, -x'
'-z, x, y'
'y, -z, x'
'z, x, -y'
'z, -x, y'
'-y, z, x'
'-y, -x, z'
'y, x, z'
'x, -z, -y'
'x, z, y'
'-z, y, -x'
'z, y, x'

loop_
_atom_site_label
_atom_site_type_symbol
_atom_site_fract_x
_atom_site_fract_y
_atom_site_fract_z
_atom_site_U_iso_or_equiv
_atom_site_adp_type
_atom_site_occupancy
_atom_site_site_symmetry_order
_atom_site_calc_flag
_atom_site_refinement_flags_posn
_atom_site_refinement_flags_adp
_atom_site_refinement_flags_occupancy
Zr1 Zr 0.09742(2) 1.0000 1.0000 0.01840(18) Uani 1 8 d S T P
O1 O 0.14053(7) 1.0000 0.92379(7) 0.0410(4) Uani 1 2 d S T P
O2 O 0.04799(13) 1.04799(13) 1.04799(13) 0.0717(17) Uani 1 6 d S T P
N1 N 0.5000 1.0000 0.5799(3) 0.127(3) Uani 1 4 d S TU P
C1 C 0.12409(10) 1.0000 0.87591(10) 0.0417(8) Uani 1 4 d S T P
C2 C 0.16578(11) 1.0000 0.83422(11) 0.0630(13) Uani 1 4 d S T P
C3 C 0.2163(2) 1.0000 0.8465(2) 0.121(2) Uani 1 2 d S TU P
H3 H 0.2260 1.0000 0.8826 0.145 Uiso 1 2 calc R U P
C4 C 0.2566(3) 1.0000 0.8083(3) 0.148(3) Uani 1 2 d S TU P
H4 H 0.2925 1.0000 0.8188 0.178 Uiso 1 2 calc R U P
C5 C 0.24359(18) 1.0000 0.75641(18) 0.099(2) Uani 1 4 d S TU P
C6 C 0.2843(2) 1.0000 0.7157(2) 0.112(3) Uani 1 4 d S TU P
C7 C 0.3232(4) 0.9616(4) 0.7151(4) 0.156(4) Uani 0.5 1 d . U P
H7 H 0.3250 0.9380 0.7441 0.187 Uiso 0.5 1 calc R U P
C8 C 0.3624(4) 0.9551(5) 0.6717(4) 0.177(5) Uani 0.5 1 d . U P
H8 H 0.3846 0.9254 0.6671 0.213 Uiso 0.5 1 calc R U P
C9 C 0.3614(2) 1.0000 0.6386(2) 0.112(3) Uani 1 4 d S TU P
C10 C 0.4040(2) 1.0000 0.5960(2) 0.117(3) Uani 1 4 d S TU P
C11 C 0.4567(2) 1.0000 0.6125(2) 0.145(3) Uani 1 2 d S TU P
C12 C 0.4738(2) 1.0000 0.6650(2) 0.156(3) Uani 1 2 d S TU P
H12 H 0.4518 1.0000 0.6952 0.187 Uiso 1 2 calc R U P

loop_
_atom_site_aniso_label
_atom_site_aniso_U_11
_atom_site_aniso_U_22
_atom_site_aniso_U_33
_atom_site_aniso_U_23
_atom_site_aniso_U_13
_atom_site_aniso_U_12
Zr1 0.0144(2) 0.02038(19) 0.02038(19) 0.000 0.000 0.000
O1 0.0367(10) 0.0519(11) 0.0344(10) 0.000 0.0137(8) 0.000
O2 0.0717(17) 0.0717(17) 0.0717(17) 0.0530(19) 0.0530(19) 0.0530(19)
N1 0.070(3) 0.243(8) 0.068(3) 0.000 0.000 0.000
C1 0.0350(12) 0.055(2) 0.0350(12) 0.000 0.0128(15) 0.000
C2 0.0412(14) 0.107(4) 0.0412(14) 0.000 0.0163(19) 0.000
C3 0.063(3) 0.233(7) 0.066(3) 0.000 0.011(2) 0.000
C4 0.083(4) 0.259(8) 0.103(4) 0.000 0.030(3) 0.000
C5 0.069(2) 0.159(6) 0.069(2) 0.000 0.014(3) 0.000
C6 0.084(3) 0.168(7) 0.084(3) 0.000 0.021(4) 0.000
C7 0.123(6) 0.220(8) 0.125(6) -0.003(6) 0.026(5) 0.045(6)
C8 0.135(7) 0.239(9) 0.158(8) 0.010(7) 0.005(6) 0.039(7)
C9 0.087(3) 0.161(7) 0.087(3) 0.000 0.013(4) 0.000
C10 0.068(2) 0.215(8) 0.068(2) 0.000 0.004(3) 0.000
C11 0.076(3) 0.299(8) 0.058(3) 0.000 0.008(2) 0.000
C12 0.087(4) 0.314(8) 0.066(3) 0.000 0.011(3) 0.000

loop_
_atom_type_symbol
_atom_type_description
_atom_type_scat_dispersion_real
_atom_type_scat_dispersion_imag
_atom_type_scat_source
C C 0.0181 0.0091 'International Tables Vol C Tables 4.2.6.8 and 6.1.1.4'
H H 0.0000 0.0000 'International Tables Vol C Tables 4.2.6.8 and 6.1.1.4'
N N 0.0311 0.0180 'International Tables Vol C Tables 4.2.6.8 and 6.1.1.4'
O O 0.0492 0.0322 'International Tables Vol C Tables 4.2.6.8 and 6.1.1.4'
Zr Zr -0.1862 2.2449 'International Tables Vol C Tables 4.2.6.8 and 6.1.1.4'

loop_
_geom_angle_atom_site_label_1
_geom_angle_atom_site_label_2
_geom_angle_atom_site_label_3
_geom_angle
_geom_angle_site_symmetry_1
_geom_angle_site_symmetry_3
O2 Zr1 O2 69.71(15) 26_467 4_465
O2 Zr1 O2 69.71(15) 26_467 27_557
O2 Zr1 O2 107.9(3) 4_465 27_557
O2 Zr1 O2 107.9(3) 26_467 .
O2 Zr1 O2 69.71(15) 4_465 .
O2 Zr1 O2 69.71(15) 27_557 .
O2 Zr1 O1 78.02(12) 26_467 .
O2 Zr1 O1 141.94(9) 4_465 .
O2 Zr1 O1 78.02(12) 27_557 .
O2 Zr1 O1 141.94(9) . .
O2 Zr1 O1 141.94(9) 26_467 5_575
O2 Zr1 O1 141.94(9) 4_465 5_575
O2 Zr1 O1 78.02(12) 27_557 5_575
O2 Zr1 O1 78.02(12) . 5_575
O1 Zr1 O1 75.97(5) . 5_575
O2 Zr1 O1 141.94(9) 26_467 27_557
O2 Zr1 O1 78.02(12) 4_465 27_557
O2 Zr1 O1 141.94(9) 27_557 27_557
O2 Zr1 O1 78.02(12) . 27_557
O1 Zr1 O1 121.02(10) . 27_557
O1 Zr1 O1 75.98(5) 5_575 27_557
O2 Zr1 O1 78.02(12) 26_467 7_557
O2 Zr1 O1 78.02(12) 4_465 7_557
O2 Zr1 O1 141.94(9) 27_557 7_557
O2 Zr1 O1 141.94(9) . 7_557
O1 Zr1 O1 75.97(5) . 7_557
O1 Zr1 O1 121.02(10) 5_575 7_557
O1 Zr1 O1 75.98(5) 27_557 7_557
O2 Zr1 Zr1 34.87(7) 26_467 26_467
O2 Zr1 Zr1 34.87(7) 4_465 26_467
O2 Zr1 Zr1 89.30(13) 27_557 26_467
O2 Zr1 Zr1 89.30(13) . 26_467
O1 Zr1 Zr1 110.37(3) . 26_467
O1 Zr1 Zr1 164.49(5) 5_575 26_467
O1 Zr1 Zr1 110.37(3) 27_557 26_467
O1 Zr1 Zr1 74.49(5) 7_557 26_467
O2 Zr1 Zr1 34.87(7) 26_467 8_456
O2 Zr1 Zr1 89.30(13) 4_465 8_456
O2 Zr1 Zr1 34.87(7) 27_557 8_456
O2 Zr1 Zr1 89.30(13) . 8_456
O1 Zr1 Zr1 74.49(5) . 8_456
O1 Zr1 Zr1 110.37(3) 5_575 8_456
O1 Zr1 Zr1 164.49(5) 27_557 8_456
O1 Zr1 Zr1 110.37(3) 7_557 8_456
Zr1 Zr1 Zr1 60.0 26_467 8_456
O2 Zr1 Zr1 89.30(13) 26_467 32_676
O2 Zr1 Zr1 34.87(7) 4_465 32_676
O2 Zr1 Zr1 89.30(13) 27_557 32_676
O2 Zr1 Zr1 34.87(7) . 32_676
O1 Zr1 Zr1 164.49(5) . 32_676
O1 Zr1 Zr1 110.37(3) 5_575 32_676
O1 Zr1 Zr1 74.49(5) 27_557 32_676
O1 Zr1 Zr1 110.37(3) 7_557 32_676
Zr1 Zr1 Zr1 60.0 26_467 32_676
Zr1 Zr1 Zr1 90.0 8_456 32_676
O2 Zr1 Zr1 89.30(13) 26_467 2_665
O2 Zr1 Zr1 89.30(13) 4_465 2_665
O2 Zr1 Zr1 34.87(7) 27_557 2_665
O2 Zr1 Zr1 34.87(7) . 2_665
O1 Zr1 Zr1 110.37(3) . 2_665
O1 Zr1 Zr1 74.49(5) 5_575 2_665
O1 Zr1 Zr1 110.37(3) 27_557 2_665
O1 Zr1 Zr1 164.49(5) 7_557 2_665
Zr1 Zr1 Zr1 90.0 26_467 2_665
Zr1 Zr1 Zr1 60.0 8_456 2_665
Zr1 Zr1 Zr1 60.0 32_676 2_665
C1 O1 Zr1 131.57(18) . .
Zr1 O2 Zr1 110.27(14) 32_676 2_665
Zr1 O2 Zr1 110.27(14) 32_676 .
Zr1 O2 Zr1 110.27(14) 2_665 .
C11 N1 C11 106.1(7) 3_675 .
O1 C1 O1 127.9(3) 47_656 .
O1 C1 C2 116.06(16) 47_656 .
O1 C1 C2 116.06(16) . .
C3 C2 C3 117.3(6) 47_656 .
C3 C2 C1 121.4(3) 47_656 .
C3 C2 C1 121.4(3) . .
C2 C3 C4 122.9(5) . .
C5 C4 C3 119.4(6) . .
C4 C5 C4 118.2(7) . 47_656
C4 C5 C6 120.9(4) . .
C4 C5 C6 120.9(4) 47_656 .
C7 C6 C7 118.6(11) 47_656 33_575
C7 C6 C7 59.4(9) 47_656 .
C7 C6 C7 89.3(10) 33_575 .
C7 C6 C7 89.3(10) 47_656 24_676
C7 C6 C7 59.4(9) 33_575 24_676
C7 C6 C7 118.6(11) . 24_676
C7 C6 C5 120.7(6) 47_656 .
C7 C6 C5 120.7(6) 33_575 .
C7 C6 C5 120.7(6) . .
C7 C6 C5 120.7(6) 24_676 .
C6 C7 C8 124.0(10) . .
C9 C8 C7 109.7(10) . .
C9 C8 C7 87.3(7) . 47_656
C7 C8 C7 44.0(7) . 47_656
C8 C9 C8 51.2(10) 47_656 .
C8 C9 C8 132.0(12) 47_656 33_575
C8 C9 C8 107.2(11) . 33_575
C8 C9 C8 107.2(11) 47_656 24_676
C8 C9 C8 132.0(12) . 24_676
C8 C9 C8 51.2(10) 33_575 24_676
C8 C9 C10 114.0(6) 47_656 .
C8 C9 C10 114.0(6) . .
C8 C9 C10 114.0(6) 33_575 .
C8 C9 C10 114.0(6) 24_676 .
C11 C10 C11 124.7(7) . 47_656
C11 C10 C9 117.7(4) . .
C11 C10 C9 117.7(4) 47_656 .
N1 C11 C12 108.9(6) . .
N1 C11 C10 125.7(5) . .
C12 C11 C10 125.3(6) . .
C12 C12 C11 108.0(4) 3_675 .

loop_
_geom_bond_atom_site_label_1
_geom_bond_atom_site_label_2
_geom_bond_distance
_geom_bond_site_symmetry_2
Zr1 O2 2.1358(19) 26_467
Zr1 O2 2.1358(19) 4_465
Zr1 O2 2.1358(18) 27_557
Zr1 O2 2.1358(18) .
Zr1 O1 2.2271(17) .
Zr1 O1 2.2272(18) 5_575
Zr1 O1 2.2272(17) 27_557
Zr1 O1 2.2272(17) 7_557
Zr1 Zr1 3.5048(4) 26_467
Zr1 Zr1 3.5048(4) 8_456
Zr1 Zr1 3.5048(4) 32_676
Zr1 Zr1 3.5048(4) 2_665
O1 C1 1.288(3) .
O2 Zr1 2.1358(18) 32_676
O2 Zr1 2.1358(18) 2_665
N1 C11 1.377(6) 3_675
N1 C11 1.378(6) .
C1 O1 1.288(3) 47_656
C1 C2 1.500(5) .
C2 C3 1.324(5) 47_656
C2 C3 1.324(5) .
C3 C4 1.411(7) .
C4 C5 1.362(7) .
C5 C4 1.362(7) 47_656
C5 C6 1.465(10) .
C6 C7 1.392(10) 47_656
C6 C7 1.392(10) 33_575
C6 C7 1.392(10) .
C6 C7 1.392(10) 24_676
C7 C8 1.496(13) .
C8 C9 1.420(11) .
C8 C7 1.983(13) 47_656
C9 C8 1.420(11) 47_656
C9 C8 1.420(11) 33_575
C9 C8 1.420(11) 24_676
C9 C10 1.533(10) .
C10 C11 1.405(7) .
C10 C11 1.405(7) 47_656
C11 C12 1.406(7) .
C12 C12 1.334(12) 3_675

loop_
_platon_squeeze_void_nr
_platon_squeeze_void_average_x
_platon_squeeze_void_average_y
_platon_squeeze_void_average_z
_platon_squeeze_void_volume
_platon_squeeze_void_count_electrons
_platon_squeeze_void_content
1 -0.012 -0.009 0.358 12892 529 ' '
